data_7201245
loop_
_publ_author_name
'Kennon, Bretni S.'
'Stone, Kevin H.'
'Stephens, Peter W.'
'Miller, Joel S.'

_publ_section_title
;
 Interpenetrating diruthenium tetraformate monocation,
 [RuII/III2(O2CH)4]+, based 3-D molecule-based magnets
;
_journal_issue 10
_journal_name_full CrystEngComm
_journal_page_first 2185
_journal_paper_doi 10.1039/b906437k
_journal_volume 11
_journal_year 2009
_chemical_formula_moiety '(C4 O8 Ru2 1+)3, C6 Co N6 1-'
_chemical_formula_structural '(Ru2(O2CH)4)3 (Co(CN)6)'
_chemical_formula_sum 'C18 Co N6 O24 Ru6'
_chemical_formula_weight 1349.57
_chemical_name_systematic ?
_space_group_crystal_system cubic
_space_group_IT_number 229
_space_group_name_Hall '-I 4 2 3'
_space_group_name_H-M_alt 'I m -3 m'
_symmetry_space_group_name_Hall '-I 4 2 3'
_symmetry_space_group_name_H-M 'I m -3 m'
_cell_angle_alpha 90
_cell_angle_beta 90
_cell_angle_gamma 90
_cell_formula_units_Z 2
_cell_length_a 12.662060(32)
_cell_length_b 12.662060(32)
_cell_length_c 12.662060(32)
_cell_volume 2030.080(9)
_computing_cell_refinement 'TOPAS Academic'
_computing_data_collection EPICS
_computing_structure_refinement 'TOPAS Academic'
_computing_structure_solution 'TOPAS Academic'
_diffrn_ambient_temperature 298
_diffrn_detector 'NaI scintillation counter'
_diffrn_measurement_device_type 'Huber diffractometer'
_diffrn_radiation_monochromator 'double Si(111)'
_diffrn_radiation_type synchrotron
_diffrn_radiation_wavelength 0.697396
_diffrn_source synchrotron
_pd_block_diffractogram_id BK3115
_pd_instr_location
;
X16C, National Synchrotron Light Source, Brookhaven National Laboratory
;
_pd_meas_2theta_range_inc 0.003
_pd_meas_2theta_range_max 46
_pd_meas_2theta_range_min 4
_pd_meas_number_of_points 14000
_pd_meas_scan_method step
_pd_proc_2theta_range_inc 0.003
_pd_proc_2theta_range_max 46
_pd_proc_2theta_range_min 4
_pd_proc_ls_background_function
;
Chebyshev polynomial with 12 coeffecients
;
_pd_proc_ls_pref_orient_corr
;
none
;
_pd_proc_ls_profile_function
;
Simple_Axial_Model(7.335(76)) function with Rp=9999,Rs=300 in TOPAS-Academic
;
_pd_proc_ls_prof_wR_expected 3.462
_pd_proc_ls_prof_wR_factor 8.624
_pd_proc_wavelength 0.697396
_pd_spec_mounting
;
Sample was loaded into a nominal 1.0mm diameter thin-walled glass capillary
;
_pd_spec_mount_mode transmission
_pd_spec_shape cylinder
_pd_spec_size_axial 4
_pd_spec_size_equat 1.0
_refine_ls_goodness_of_fit_all 2.491
_refine_ls_hydrogen_treatment undef
_refine_ls_number_parameters 32
_refine_ls_shift/su_max 0.001
_refine_ls_weighting_details 1/(sigma*sigma)
_refine_ls_weighting_scheme sigma
_cod_data_source_file b906437k.txt
_cod_data_source_block BK3115
_cod_depositor_comments
;
The following automatic conversions were performed:
'_space_group_crystal_system' value 'Cubic' changed to 'cubic' according
to '/home/saulius/struct/CIF-dictionaries/cif_core.dic' dictionary named
'cif_core.dic' version 2.4.1 from 2010-06-29.

Automatic conversion script
Id: cif_fix_enum 1527 2010-12-29 10:47:43Z saulius 
;
_cod_original_cell_volume 2030.080(16)
_cod_original_sg_symbol_Hall -I423
_cod_database_code 7201245

loop_
_symmetry_equiv_pos_as_xyz
'-x, -y, -z'
'-x, -y, z'
'-x, -z, -y'
'-x, -z, y'
'-x, z, -y'
'-x, z, y'
'-x, y, -z'
'-x, y, z'
'-x+1/2, -y+1/2, -z+1/2'
'-x+1/2, -y+1/2, z+1/2'
'-x+1/2, -z+1/2, -y+1/2'
'-x+1/2, -z+1/2, y+1/2'
'-x+1/2, z+1/2, -y+1/2'
'-x+1/2, z+1/2, y+1/2'
'-x+1/2, y+1/2, -z+1/2'
'-x+1/2, y+1/2, z+1/2'
'-y, -x, -z'
'-y, -x, z'
'-y, -z, -x'
'-y, -z, x'
'-y, z, -x'
'-y, z, x'
'-y, x, -z'
'-y, x, z'
'-y+1/2, -x+1/2, -z+1/2'
'-y+1/2, -x+1/2, z+1/2'
'-y+1/2, -z+1/2, -x+1/2'
'-y+1/2, -z+1/2, x+1/2'
'-y+1/2, z+1/2, -x+1/2'
'-y+1/2, z+1/2, x+1/2'
'-y+1/2, x+1/2, -z+1/2'
'-y+1/2, x+1/2, z+1/2'
'-z, -x, -y'
'-z, -x, y'
'-z, -y, -x'
'-z, -y, x'
'-z, y, -x'
'-z, y, x'
'-z, x, -y'
'-z, x, y'
'-z+1/2, -x+1/2, -y+1/2'
'-z+1/2, -x+1/2, y+1/2'
'-z+1/2, -y+1/2, -x+1/2'
'-z+1/2, -y+1/2, x+1/2'
'-z+1/2, y+1/2, -x+1/2'
'-z+1/2, y+1/2, x+1/2'
'-z+1/2, x+1/2, -y+1/2'
'-z+1/2, x+1/2, y+1/2'
'z, -x, -y'
'z, -x, y'
'z, -y, -x'
'z, -y, x'
'z, y, -x'
'z, y, x'
'z, x, -y'
'z, x, y'
'z+1/2, -x+1/2, -y+1/2'
'z+1/2, -x+1/2, y+1/2'
'z+1/2, -y+1/2, -x+1/2'
'z+1/2, -y+1/2, x+1/2'
'z+1/2, y+1/2, -x+1/2'
'z+1/2, y+1/2, x+1/2'
'z+1/2, x+1/2, -y+1/2'
'z+1/2, x+1/2, y+1/2'
'y, -x, -z'
'y, -x, z'
'y, -z, -x'
'y, -z, x'
'y, z, -x'
'y, z, x'
'y, x, -z'
'y, x, z'
'y+1/2, -x+1/2, -z+1/2'
'y+1/2, -x+1/2, z+1/2'
'y+1/2, -z+1/2, -x+1/2'
'y+1/2, -z+1/2, x+1/2'
'y+1/2, z+1/2, -x+1/2'
'y+1/2, z+1/2, x+1/2'
'y+1/2, x+1/2, -z+1/2'
'y+1/2, x+1/2, z+1/2'
'x, -y, -z'
'x, -y, z'
'x, -z, -y'
'x, -z, y'
'x, z, -y'
'x, z, y'
'x, y, -z'
'x, y, z'
'x+1/2, -y+1/2, -z+1/2'
'x+1/2, -y+1/2, z+1/2'
'x+1/2, -z+1/2, -y+1/2'
'x+1/2, -z+1/2, y+1/2'
'x+1/2, z+1/2, -y+1/2'
'x+1/2, z+1/2, y+1/2'
'x+1/2, y+1/2, -z+1/2'
'x+1/2, y+1/2, z+1/2'

loop_
_atom_site_label
_atom_site_type_symbol
_atom_site_symmetry_multiplicity
_atom_site_fract_x
_atom_site_fract_y
_atom_site_fract_z
_atom_site_occupancy
_atom_site_B_iso_or_equiv
Ru1a Ru 12 0 0.410090(54) 0 1 3.001(14)
Co1 Co 2 0 0 0 1 1.993(59)
O1a O 48 0.11310(12) 0.41244(19) -0.11310(12) 1 3.894(55)
C1a C 24 0.15094(32) 0.5 -0.15094(32) 1 3.89(18)
N1 N 12 0.23399(45) 0 0 1 5.57(21)
C3 C 12 0.14672(43) 0 0 1 3.26(20)

loop_
_atom_type_symbol
_atom_type_description
_atom_type_scat_dispersion_real
_atom_type_scat_dispersion_imag
_atom_type_scat_source
_atom_type_scat_length_neutron
? ? ? ? ? ?
